data_7017391
loop_
_publ_author_name
'Li, Feng'
'Clegg, Jack K.'
'D'Alessandro, Deanna M'
'Goux-Capes, Laurence'
'Sciortino, Natasha F.'
'Keene, Tony D.'
'Kepert, Cameron J.'

_publ_section_title
;
 Self-assembled Co(ii) molecular squares incorporating the bridging ligand
 4,7-phenanthrolino-5,6:5',6'-pyrazine.
;
_journal_issue 45
_journal_name_full 'Dalton transactions (Cambridge, England : 2003)'
_journal_page_first 12388
_journal_page_last 12393
_journal_paper_doi 10.1039/c1dt11254f
_journal_volume 40
_journal_year 2011
_chemical_formula_moiety 'C56 H32 Cl8 Co4 N16, 4(H2 O)'
_chemical_formula_sum 'C116 H40 Cl8 Co4 N16 O4'
_chemical_formula_weight 1520.36
_chemical_name_systematic
;
?
;
_space_group_IT_number 134
_symmetry_cell_setting tetragonal
_symmetry_Int_Tables_number 134
_symmetry_space_group_name_Hall '-P 4ac 2bc'
_symmetry_space_group_name_H-M 'P 42/n n m :2'
_atom_sites_solution_hydrogens geom
_atom_sites_solution_primary direct
_atom_sites_solution_secondary difmap
_audit_creation_method SHELXL-97
_cell_angle_alpha 90.00
_cell_angle_beta 90.00
_cell_angle_gamma 90.00
_cell_formula_units_Z 2
_cell_length_a 17.7258(12)
_cell_length_b 17.7258(12)
_cell_length_c 12.3159(14)
_cell_measurement_reflns_used 2955
_cell_measurement_temperature 150(2)
_cell_measurement_theta_max 20.55
_cell_measurement_theta_min 3.054
_cell_volume 3869.7(6)
_computing_cell_refinement 'SAINT (Bruker-Nonius, 2003)'
_computing_data_collection 'APEX (Bruker-Nonius, 2003)'
_computing_data_reduction 'SAINT (Bruker-Nonius, 2003), XPREP (Bruker-Nonius, 2003)'
_computing_molecular_graphics
;ORTEP-3 (Farrugia, 1997)
WINGX-32 (Farrugia, 1999)
;
_computing_publication_material 'enCIFer 1.1 (CCDC, 2005)'
_computing_structure_refinement 'SHELXL-97 (Sheldrick, 1997)'
_computing_structure_solution 'SIR97 (Altomare, et. al. 1999)'
_diffrn_ambient_temperature 150(2)
_diffrn_measured_fraction_theta_full 0.994
_diffrn_measured_fraction_theta_max 0.994
_diffrn_measurement_device_type APEXII-FR591
_diffrn_measurement_method \w+\f
_diffrn_radiation_monochromator graphite
_diffrn_radiation_source 'rotating anode'
_diffrn_radiation_type MoK\a
_diffrn_radiation_wavelength 0.71073
_diffrn_reflns_av_R_equivalents 0.0571
_diffrn_reflns_av_sigmaI/netI 0.0255
_diffrn_reflns_limit_h_max 17
_diffrn_reflns_limit_h_min -17
_diffrn_reflns_limit_k_max 13
_diffrn_reflns_limit_k_min -17
_diffrn_reflns_limit_l_max 11
_diffrn_reflns_limit_l_min -12
_diffrn_reflns_number 15049
_diffrn_reflns_theta_full 20.78
_diffrn_reflns_theta_max 20.78
_diffrn_reflns_theta_min 2.01
_diffrn_standards_decay_% 0
_diffrn_standards_interval_count 0
_diffrn_standards_interval_time 0
_diffrn_standards_number 0
_exptl_absorpt_coefficient_mu 1.167
_exptl_absorpt_correction_T_max 0.7446
_exptl_absorpt_correction_T_min 0.6199
_exptl_absorpt_correction_type multi-scan
_exptl_absorpt_process_details 'SADABS (Sheldrick, 2007)'
_exptl_crystal_colour orange
_exptl_crystal_density_diffrn 1.305
_exptl_crystal_density_method 'not measured'
_exptl_crystal_description needle
_exptl_crystal_F_000 1528
_exptl_crystal_size_max 0.228
_exptl_crystal_size_mid 0.07
_exptl_crystal_size_min 0.04
_platon_squeeze_details
;
;
_refine_diff_density_max 0.450
_refine_diff_density_min -0.572
_refine_diff_density_rms 0.134
_refine_ls_extinction_method none
_refine_ls_goodness_of_fit_ref 1.096
_refine_ls_hydrogen_treatment constr
_refine_ls_matrix_type full
_refine_ls_number_parameters 96
_refine_ls_number_reflns 1073
_refine_ls_number_restraints 0
_refine_ls_restrained_S_all 1.096
_refine_ls_R_factor_all 0.0925
_refine_ls_R_factor_gt 0.0776
_refine_ls_shift/su_max 0.000
_refine_ls_shift/su_mean 0.000
_refine_ls_structure_factor_coef Fsqd
_refine_ls_weighting_details 'calc w=1/[\s^2^(Fo^2^)+(0.1587P)^2^+4.3912P] where P=(Fo^2^+2Fc^2^)/3'
_refine_ls_weighting_scheme calc
_refine_ls_wR_factor_gt 0.2181
_refine_ls_wR_factor_ref 0.2292
_reflns_number_gt 845
_reflns_number_total 1073
_reflns_threshold_expression >2sigma(I)
_cod_data_source_file c1dt11254f.txt
_cod_data_source_block squeezed
_cod_depositor_comments
;
The following automatic conversions were performed:
data name '_symmetry_inl_tables_number' replaced with
'_symmetry_Int_Tables_number' as specified in the replacement file
'/home/antanas/src/cod-tools/trunk/data/replacement-values/replacement_tags.lst'.

Automatic conversion script
Id: cif_correct_tags 4998 2017-03-02 13:24:31Z antanas 
;
_cod_original_sg_symbol_H-M P42/nnm
_cod_database_code 7017391

loop_
_symmetry_equiv_pos_as_xyz
'x, y, z'
'-y+1/2, x, z+1/2'
'-x+1/2, -y+1/2, z'
'y, -x+1/2, z+1/2'
'x, -y+1/2, -z+1/2'
'-x+1/2, y, -z+1/2'
'y, x, -z'
'-y+1/2, -x+1/2, -z'
'-x, -y, -z'
'y-1/2, -x, -z-1/2'
'x-1/2, y-1/2, -z'
'-y, x-1/2, -z-1/2'
'-x, y-1/2, z-1/2'
'x-1/2, -y, z-1/2'
'-y, -x, z'
'y-1/2, x-1/2, z'

loop_
_atom_site_label
_atom_site_type_symbol
_atom_site_fract_x
_atom_site_fract_y
_atom_site_fract_z
_atom_site_U_iso_or_equiv
_atom_site_adp_type
_atom_site_occupancy
_atom_site_symmetry_multiplicity
_atom_site_calc_flag
_atom_site_refinement_flags
Co1 Co 0.53245(8) 0.7500 0.2500 0.0451(8) Uani 1 2 d S
Cl1 Cl 0.62113(17) 0.65868(18) 0.3130(2) 0.1132(13) Uani 1 1 d .
N1 N 0.4444(3) 0.8329(3) 0.2252(4) 0.0407(16) Uani 1 1 d .
C1 C 0.4045(4) 0.8501(4) 0.1366(5) 0.0456(19) Uani 1 1 d .
H1 H 0.4144 0.8235 0.0712 0.055 Uiso 1 1 calc R
N2 N 0.5221(3) 0.8007(4) 0.4071(4) 0.0456(17) Uani 1 1 d .
C2 C 0.4282(4) 0.8724(4) 0.3159(5) 0.0393(18) Uani 1 1 d .
C3 C 0.4711(4) 0.8565(4) 0.4125(5) 0.041(2) Uani 1 1 d .
C4 C 0.4579(4) 0.8992(4) 0.5089(6) 0.047(2) Uani 1 1 d .
C5 C 0.5023(5) 0.8806(5) 0.5991(5) 0.057(2) Uani 1 1 d .
H5 H 0.4961 0.9073 0.6654 0.068 Uiso 1 1 calc R
C6 C 0.5543(5) 0.8241(5) 0.5917(6) 0.063(2) Uani 1 1 d .
H6 H 0.5846 0.8122 0.6530 0.076 Uiso 1 1 calc R
C7 C 0.5637(4) 0.7839(5) 0.4961(6) 0.055(2) Uani 1 1 d .
H7 H 0.5996 0.7442 0.4929 0.066 Uiso 1 1 calc R

loop_
_atom_site_aniso_label
_atom_site_aniso_U_11
_atom_site_aniso_U_22
_atom_site_aniso_U_33
_atom_site_aniso_U_23
_atom_site_aniso_U_13
_atom_site_aniso_U_12
Co1 0.0441(11) 0.0590(11) 0.0324(11) -0.0076(6) 0.000 0.000
Cl1 0.118(2) 0.136(3) 0.086(2) -0.0331(19) -0.0024(17) -0.0022(19)
N1 0.052(4) 0.039(3) 0.031(4) 0.000(3) 0.003(3) -0.007(3)
C1 0.057(4) 0.057(4) 0.022(4) -0.004(3) 0.000(3) -0.001(3)
N2 0.038(4) 0.072(5) 0.026(3) -0.002(3) -0.005(3) 0.002(3)
C2 0.050(4) 0.048(4) 0.020(4) -0.002(3) 0.000(3) -0.010(3)
C3 0.045(5) 0.054(5) 0.023(4) 0.001(3) 0.005(3) -0.009(4)
C4 0.051(4) 0.047(5) 0.045(5) 0.006(4) 0.002(4) -0.007(3)
C5 0.085(6) 0.067(6) 0.018(4) 0.000(4) -0.005(4) 0.004(5)
C6 0.067(6) 0.090(7) 0.034(5) -0.001(5) -0.016(4) 0.001(5)
C7 0.051(5) 0.076(5) 0.038(5) -0.007(4) -0.002(4) 0.008(4)

loop_
_atom_type_symbol
_atom_type_description
_atom_type_scat_dispersion_real
_atom_type_scat_dispersion_imag
_atom_type_scat_source
C C 0.0033 0.0016 'International Tables Vol C Tables 4.2.6.8 and 6.1.1.4'
H H 0.0000 0.0000 'International Tables Vol C Tables 4.2.6.8 and 6.1.1.4'
N N 0.0061 0.0033 'International Tables Vol C Tables 4.2.6.8 and 6.1.1.4'
O O 0.0106 0.0060 'International Tables Vol C Tables 4.2.6.8 and 6.1.1.4'
Cl Cl 0.1484 0.1585 'International Tables Vol C Tables 4.2.6.8 and 6.1.1.4'
Co Co 0.3494 0.9721 'International Tables Vol C Tables 4.2.6.8 and 6.1.1.4'

loop_
_geom_angle_atom_site_label_1
_geom_angle_atom_site_label_2
_geom_angle_atom_site_label_3
_geom_angle
_geom_angle_site_symmetry_1
_geom_angle_site_symmetry_3
N2 Co1 N2 170.2(3) 5_565 .
N2 Co1 N1 77.3(2) 5_565 5_565
N2 Co1 N1 95.5(2) . 5_565
N2 Co1 N1 95.5(2) 5_565 .
N2 Co1 N1 77.3(2) . .
N1 Co1 N1 87.8(3) 5_565 .
N2 Co1 Cl1 93.75(17) 5_565 .
N2 Co1 Cl1 92.70(19) . .
N1 Co1 Cl1 88.20(15) 5_565 .
N1 Co1 Cl1 168.84(15) . .
N2 Co1 Cl1 92.70(19) 5_565 5_565
N2 Co1 Cl1 93.75(17) . 5_565
N1 Co1 Cl1 168.84(15) 5_565 5_565
N1 Co1 Cl1 88.20(15) . 5_565
Cl1 Co1 Cl1 97.59(15) . 5_565
C1 N1 C2 116.5(6) . .
C1 N1 Co1 130.7(4) . .
C2 N1 Co1 112.8(5) . .
N1 C1 C1 122.4(4) . 16_565
N1 C1 H1 118.8 . .
C1 C1 H1 118.8 16_565 .
C3 N2 C7 119.2(6) . .
C3 N2 Co1 114.3(4) . .
C7 N2 Co1 126.4(5) . .
N1 C2 C2 121.1(4) . 16_565
N1 C2 C3 118.1(6) . .
C2 C2 C3 120.8(4) 16_565 .
N2 C3 C4 122.9(6) . .
N2 C3 C2 117.3(6) . .
C4 C3 C2 119.8(7) . .
C5 C4 C3 116.3(7) . .
C5 C4 C4 124.3(5) . 16_565
C3 C4 C4 119.4(4) . 16_565
C6 C5 C4 120.0(7) . .
C6 C5 H5 120.0 . .
C4 C5 H5 120.0 . .
C5 C6 C7 120.9(7) . .
C5 C6 H6 119.5 . .
C7 C6 H6 119.5 . .
N2 C7 C6 120.7(8) . .
N2 C7 H7 119.7 . .
C6 C7 H7 119.7 . .

loop_
_geom_bond_atom_site_label_1
_geom_bond_atom_site_label_2
_geom_bond_distance
_geom_bond_site_symmetry_2
Co1 N2 2.141(5) 5_565
Co1 N2 2.141(5) .
Co1 N1 2.166(6) 5_565
Co1 N1 2.166(6) .
Co1 Cl1 2.386(3) .
Co1 Cl1 2.386(3) 5_565
N1 C1 1.335(8) .
N1 C2 1.349(9) .
C1 C1 1.363(14) 16_565
C1 H1 0.9500 .
N2 C3 1.342(9) .
N2 C7 1.353(9) .
C2 C2 1.399(13) 16_565
C2 C3 1.440(10) .
C3 C4 1.426(10) .
C4 C5 1.401(10) .
C4 C4 1.472(14) 16_565
C5 C6 1.365(11) .
C5 H5 0.9500 .
C6 C7 1.386(11) .
C6 H6 0.9500 .
C7 H7 0.9500 .

loop_
_geom_torsion_atom_site_label_1
_geom_torsion_atom_site_label_2
_geom_torsion_atom_site_label_3
_geom_torsion_atom_site_label_4
_geom_torsion
_geom_torsion_site_symmetry_1
_geom_torsion_site_symmetry_4
N2 Co1 N1 C1 -6.4(6) 5_565 .
N2 Co1 N1 C1 -179.6(6) . .
N1 Co1 N1 C1 -83.5(6) 5_565 .
Cl1 Co1 N1 C1 -152.3(7) . .
Cl1 Co1 N1 C1 86.1(6) 5_565 .
N2 Co1 N1 C2 173.1(4) 5_565 .
N2 Co1 N1 C2 -0.1(4) . .
N1 Co1 N1 C2 96.1(4) 5_565 .
Cl1 Co1 N1 C2 27.2(11) . .
Cl1 Co1 N1 C2 -94.3(4) 5_565 .
C2 N1 C1 C1 -0.1(6) . 16_565
Co1 N1 C1 C1 179.5(2) . 16_565
N2 Co1 N2 C3 -45.3(4) 5_565 .
N1 Co1 N2 C3 -88.0(5) 5_565 .
N1 Co1 N2 C3 -1.5(4) . .
Cl1 Co1 N2 C3 -176.4(5) . .
Cl1 Co1 N2 C3 85.8(5) 5_565 .
N2 Co1 N2 C7 137.8(6) 5_565 .
N1 Co1 N2 C7 95.2(6) 5_565 .
N1 Co1 N2 C7 -178.4(7) . .
Cl1 Co1 N2 C7 6.7(6) . .
Cl1 Co1 N2 C7 -91.1(6) 5_565 .
C1 N1 C2 C2 0.1(6) . 16_565
Co1 N1 C2 C2 -179.6(5) . 16_565
C1 N1 C2 C3 -178.8(6) . .
Co1 N1 C2 C3 1.6(7) . .
C7 N2 C3 C4 -0.5(10) . .
Co1 N2 C3 C4 -177.6(5) . .
C7 N2 C3 C2 180.0(6) . .
Co1 N2 C3 C2 2.8(7) . .
N1 C2 C3 N2 -3.0(9) . .
C2 C2 C3 N2 178.1(4) 16_565 .
N1 C2 C3 C4 177.5(6) . .
C2 C2 C3 C4 -1.4(7) 16_565 .
N2 C3 C4 C5 1.0(10) . .
C2 C3 C4 C5 -179.5(6) . .
N2 C3 C4 C4 -178.1(5) . 16_565
C2 C3 C4 C4 1.4(7) . 16_565
C3 C4 C5 C6 -0.4(11) . .
C4 C4 C5 C6 178.7(6) 16_565 .
C4 C5 C6 C7 -0.6(13) . .
C3 N2 C7 C6 -0.5(12) . .
Co1 N2 C7 C6 176.2(6) . .
C5 C6 C7 N2 1.1(13) . .

loop_
_platon_squeeze_void_nr
_platon_squeeze_void_average_x
_platon_squeeze_void_average_y
_platon_squeeze_void_average_z
_platon_squeeze_void_volume
_platon_squeeze_void_count_electrons
_platon_squeeze_void_content
1 -0.004 0.486 0.006 1259 623 ' '
2 0.250 0.250 0.000 38 25 ' '
3 0.750 0.750 0.000 38 24 ' '
4 0.250 0.250 0.500 38 24 ' '
5 0.750 0.750 0.500 38 25 ' '
